data_7230381
loop_
_publ_author_name
'Peck, M. A.'
'Hearne, G. R.'
'Obuah, C.'
'Darkwa, J.'

_publ_section_title
;
 Electron-density distributions in selected ferrocenyl-pyrazolyl late
 transition-metal complexes.
;
_journal_issue 17
_journal_name_full 'Physical chemistry chemical physics : PCCP'
_journal_page_first 11682
_journal_page_last 11691
_journal_paper_doi 10.1039/c8cp01135d
_journal_volume 20
_journal_year 2018
_chemical_formula_moiety 'C26 H24 Cl Fe2 N4 Ni0.5'
_chemical_formula_sum 'C26 H24 Cl Fe2 N4 Ni0.5'
_chemical_formula_weight 569.00
_space_group_crystal_system monoclinic
_space_group_IT_number 15
_space_group_name_Hall '-C 2yc'
_space_group_name_H-M_alt 'C 1 2/c 1'
_symmetry_space_group_name_Hall '-C 2yc'
_symmetry_space_group_name_H-M 'C 1 2/c 1'
_atom_sites_solution_hydrogens geom
_atom_sites_solution_primary iterative
_audit_creation_date 2017-03-02
_audit_creation_method
;
Olex2 1.2
(compiled 2015.01.26 svn.r3150 for OlexSys, GUI svn.r4998)
;
_audit_update_record
;
2017-03-02 deposited with the CCDC.
2018-03-27 downloaded from the CCDC.
;
_cell_angle_alpha 90
_cell_angle_beta 111.3420(10)
_cell_angle_gamma 90
_cell_formula_units_Z 8
_cell_length_a 23.9700(8)
_cell_length_b 10.6828(4)
_cell_length_c 19.2640(7)
_cell_measurement_reflns_used 4187
_cell_measurement_temperature 293(2)
_cell_measurement_theta_max 28.043
_cell_measurement_theta_min 2.551
_cell_volume 4594.6(3)
_computing_cell_refinement 'SAINT v8.27A (Bruker, 2012)'
_computing_data_reduction 'SAINT v8.27A (Bruker, 2012)'
_computing_molecular_graphics 'Olex2 (Dolomanov et al., 2009)'
_computing_publication_material 'Olex2 (Dolomanov et al., 2009)'
_computing_structure_refinement 'ShelXL (Sheldrick, 2008)'
_computing_structure_solution
;
Superflip (Palatinus & Chapuis, 2007;Palatinus & van der Lee, 2008;
Palatinus et al., 2012)
;
_diffrn_ambient_temperature 293(2)
_diffrn_measured_fraction_theta_full 1.000
_diffrn_measured_fraction_theta_max 0.999
_diffrn_measurement_device_type 'Bruker APEX-II CCD'
_diffrn_measurement_method '\f and \w scans'
_diffrn_radiation_monochromator graphite
_diffrn_radiation_type MoK\a
_diffrn_radiation_wavelength 0.71073
_diffrn_reflns_av_R_equivalents 0.0465
_diffrn_reflns_av_unetI/netI 0.0439
_diffrn_reflns_Laue_measured_fraction_full 1.000
_diffrn_reflns_Laue_measured_fraction_max 0.999
_diffrn_reflns_limit_h_max 31
_diffrn_reflns_limit_h_min -23
_diffrn_reflns_limit_k_max 14
_diffrn_reflns_limit_k_min -14
_diffrn_reflns_limit_l_max 25
_diffrn_reflns_limit_l_min -25
_diffrn_reflns_number 21726
_diffrn_reflns_point_group_measured_fraction_full 1.000
_diffrn_reflns_point_group_measured_fraction_max 0.999
_diffrn_reflns_theta_full 26.000
_diffrn_reflns_theta_max 28.336
_diffrn_reflns_theta_min 1.824
_diffrn_standards_number 0
_exptl_absorpt_coefficient_mu 1.800
_exptl_absorpt_correction_T_max 0.7457
_exptl_absorpt_correction_T_min 0.6529
_exptl_absorpt_correction_type multi-scan
_exptl_absorpt_process_details
;
SADABS-2012/1 (Bruker,2012) was used for absorption correction.
wR2(int) was 0.0564 before and 0.0480 after correction.
The Ratio of minimum to maximum transmission is 0.8756.
The \l/2 correction factor is 0.0015.
;
_exptl_crystal_density_diffrn 1.645
_exptl_crystal_description Block
_exptl_crystal_F_000 2328
_exptl_crystal_size_max 0.2
_exptl_crystal_size_mid 0.2
_exptl_crystal_size_min 0.2
_refine_diff_density_max 0.430
_refine_diff_density_min -0.645
_refine_diff_density_rms 0.082
_refine_ls_extinction_method none
_refine_ls_goodness_of_fit_ref 1.014
_refine_ls_hydrogen_treatment constr
_refine_ls_matrix_type full
_refine_ls_number_parameters 303
_refine_ls_number_reflns 5732
_refine_ls_number_restraints 0
_refine_ls_restrained_S_all 1.014
_refine_ls_R_factor_all 0.0561
_refine_ls_R_factor_gt 0.0351
_refine_ls_shift/su_max 0.001
_refine_ls_shift/su_mean 0.000
_refine_ls_structure_factor_coef Fsqd
_refine_ls_weighting_details 'w=1/[\s^2^(Fo^2^)+(0.0349P)^2^+4.4935P] where P=(Fo^2^+2Fc^2^)/3'
_refine_ls_weighting_scheme calc
_refine_ls_wR_factor_gt 0.0753
_refine_ls_wR_factor_ref 0.0830
_reflns_Friedel_coverage 0.000
_reflns_number_gt 4288
_reflns_number_total 5732
_reflns_threshold_expression 'I > 2\s(I)'
_cod_data_source_file c8cp01135d1.cif
_cod_data_source_block 15lm_darkwa_adli_map18
_cod_depositor_comments 'Adding full bibliography for 7230381.cif.'
_cod_original_formula_sum 'C26 H24 Cl Fe2 N4 Ni0.50'
_cod_database_code 7230381
_shelx_space_group_comment
;
The symmetry employed for this shelxl refinement is uniquely defined
by the following loop, which should always be used as a source of
symmetry information in preference to the above space-group names.
They are only intended as comments.
;
_olex2_refinement_description
;
1. Fixed Uiso
 At 1.2 times of:
  All C(H) groups, All N(H) groups
2.a Aromatic/amide H refined with riding coordinates:
 N2(H2), N4(H4), C1(H1), C2(H2A), C5(H5), C6(H6), C7(H7), C8(H8), C9(H9),
 C10(H10), C11(H11), C12(H12), C13(H13), C14(H14), C15(H15), C18(H18), C19(H19),
  C20(H20), C21(H21), C22(H22), C23(H23), C24(H24), C25(H25), C26(H26)
;
_shelx_shelxl_version_number 2014/7
_olex2_submission_special_instructions 'No special instructions were received'

loop_
_space_group_symop_operation_xyz
'x, y, z'
'-x, y, -z+1/2'
'x+1/2, y+1/2, z'
'-x+1/2, y+1/2, -z+1/2'
'-x, -y, -z'
'x, -y, z-1/2'
'-x+1/2, -y+1/2, -z'
'x+1/2, -y+1/2, z-1/2'

loop_
_atom_site_label
_atom_site_type_symbol
_atom_site_fract_x
_atom_site_fract_y
_atom_site_fract_z
_atom_site_U_iso_or_equiv
_atom_site_adp_type
_atom_site_occupancy
_atom_site_site_symmetry_order
_atom_site_calc_flag
_atom_site_refinement_flags_posn
_atom_site_refinement_flags_adp
_atom_site_refinement_flags_occupancy
Ni1 Ni 0.5000 0.12933(4) 0.2500 0.01416(10) Uani 1 2 d S T P
Fe1 Fe 0.42702(2) 0.63759(3) 0.06039(2) 0.01488(9) Uani 1 1 d . . .
Fe2 Fe 0.30644(2) -0.14209(3) 0.35521(2) 0.01868(9) Uani 1 1 d . . .
Cl1 Cl 0.50555(3) 0.12827(5) 0.12620(3) 0.01790(13) Uani 1 1 d . . .
N1 N 0.43609(9) 0.27341(18) 0.21886(11) 0.0172(4) Uani 1 1 d . . .
N2 N 0.42291(9) 0.32942(17) 0.15186(11) 0.0166(4) Uani 1 1 d . . .
H2 H 0.4352 0.3029 0.1178 0.020 Uiso 1 1 calc R . .
N3 N 0.42818(9) 0.00300(18) 0.21275(10) 0.0165(4) Uani 1 1 d . . .
N4 N 0.40613(9) -0.06027(17) 0.25771(10) 0.0175(4) Uani 1 1 d . . .
H4 H 0.4257 -0.0720 0.3045 0.021 Uiso 1 1 calc R . .
C1 C 0.40840(11) 0.3413(2) 0.25395(13) 0.0186(5) Uani 1 1 d . . .
H1 H 0.4093 0.3243 0.3017 0.022 Uiso 1 1 calc R . .
C2 C 0.37768(12) 0.4415(2) 0.21015(13) 0.0199(5) Uani 1 1 d . . .
H2A H 0.3550 0.5019 0.2226 0.024 Uiso 1 1 calc R . .
C3 C 0.38817(11) 0.4319(2) 0.14460(13) 0.0161(5) Uani 1 1 d . . .
C4 C 0.37061(11) 0.5116(2) 0.07860(13) 0.0164(5) Uani 1 1 d . . .
C5 C 0.37731(11) 0.4868(2) 0.00914(13) 0.0199(5) Uani 1 1 d . . .
H5 H 0.3917 0.4132 -0.0040 0.024 Uiso 1 1 calc R . .
C6 C 0.35807(12) 0.5953(2) -0.03631(14) 0.0253(6) Uani 1 1 d . . .
H6 H 0.3578 0.6048 -0.0844 0.030 Uiso 1 1 calc R . .
C7 C 0.33940(12) 0.6864(2) 0.00432(15) 0.0245(6) Uani 1 1 d . . .
H7 H 0.3246 0.7656 -0.0127 0.029 Uiso 1 1 calc R . .
C8 C 0.34711(12) 0.6359(2) 0.07514(15) 0.0216(5) Uani 1 1 d . . .
H8 H 0.3385 0.6763 0.1128 0.026 Uiso 1 1 calc R . .
C9 C 0.49878(12) 0.6988(2) 0.03604(13) 0.0227(6) Uani 1 1 d . . .
H9 H 0.5009 0.7047 -0.0111 0.027 Uiso 1 1 calc R . .
C10 C 0.47905(12) 0.7946(2) 0.07293(14) 0.0236(6) Uani 1 1 d . . .
H10 H 0.4660 0.8740 0.0543 0.028 Uiso 1 1 calc R . .
C11 C 0.48284(12) 0.7469(2) 0.14359(13) 0.0214(5) Uani 1 1 d . . .
H11 H 0.4727 0.7899 0.1793 0.026 Uiso 1 1 calc R . .
C12 C 0.50481(11) 0.6226(2) 0.15005(13) 0.0195(5) Uani 1 1 d . . .
H12 H 0.5116 0.5699 0.1908 0.023 Uiso 1 1 calc R . .
C13 C 0.51464(11) 0.5923(2) 0.08352(13) 0.0187(5) Uani 1 1 d . . .
H13 H 0.5289 0.5165 0.0730 0.022 Uiso 1 1 calc R . .
C14 C 0.38437(12) -0.0012(2) 0.14541(13) 0.0202(5) Uani 1 1 d . . .
H14 H 0.3869 0.0343 0.1026 0.024 Uiso 1 1 calc R . .
C15 C 0.33450(12) -0.0657(2) 0.14791(13) 0.0202(5) Uani 1 1 d . . .
H15 H 0.2986 -0.0804 0.1086 0.024 Uiso 1 1 calc R . .
C16 C 0.34990(11) -0.1034(2) 0.22136(13) 0.0171(5) Uani 1 1 d . . .
C17 C 0.31750(12) -0.1792(2) 0.25724(13) 0.0189(5) Uani 1 1 d . . .
C18 C 0.34236(12) -0.2778(2) 0.31038(13) 0.0205(5) Uani 1 1 d . . .
H18 H 0.3822 -0.3035 0.3287 0.025 Uiso 1 1 calc R . .
C19 C 0.29545(12) -0.3287(2) 0.32990(14) 0.0227(6) Uani 1 1 d . . .
H19 H 0.2992 -0.3942 0.3631 0.027 Uiso 1 1 calc R . .
C20 C 0.24173(12) -0.2628(2) 0.29007(13) 0.0224(6) Uani 1 1 d . . .
H20 H 0.2044 -0.2775 0.2929 0.027 Uiso 1 1 calc R . .
C21 C 0.25507(12) -0.1708(2) 0.24544(13) 0.0199(5) Uani 1 1 d . . .
H21 H 0.2279 -0.1146 0.2139 0.024 Uiso 1 1 calc R . .
C22 C 0.34638(13) 0.0273(3) 0.39339(16) 0.0316(7) Uani 1 1 d . . .
H22 H 0.3648 0.0796 0.3696 0.038 Uiso 1 1 calc R . .
C23 C 0.28494(13) 0.0300(2) 0.38497(15) 0.0273(6) Uani 1 1 d . . .
H23 H 0.2559 0.0840 0.3544 0.033 Uiso 1 1 calc R . .
C24 C 0.27574(13) -0.0643(3) 0.43158(14) 0.0280(6) Uani 1 1 d . . .
H24 H 0.2397 -0.0821 0.4373 0.034 Uiso 1 1 calc R . .
C25 C 0.33113(14) -0.1271(3) 0.46805(15) 0.0331(7) Uani 1 1 d . . .
H25 H 0.3376 -0.1936 0.5012 0.040 Uiso 1 1 calc R . .
C26 C 0.37456(13) -0.0697(3) 0.44465(15) 0.0347(7) Uani 1 1 d . . .
H26 H 0.4148 -0.0917 0.4602 0.042 Uiso 1 1 calc R . .

loop_
_atom_site_aniso_label
_atom_site_aniso_U_11
_atom_site_aniso_U_22
_atom_site_aniso_U_33
_atom_site_aniso_U_23
_atom_site_aniso_U_13
_atom_site_aniso_U_12
Ni1 0.0198(2) 0.01084(19) 0.01133(19) 0.000 0.00498(17) 0.000
Fe1 0.01660(19) 0.01237(16) 0.01402(16) 0.00100(13) 0.00360(14) -0.00187(13)
Fe2 0.0161(2) 0.02090(18) 0.01600(17) -0.00458(14) 0.00217(14) 0.00200(15)
Cl1 0.0253(3) 0.0162(3) 0.0122(2) 0.0005(2) 0.0067(2) 0.0023(2)
N1 0.0219(12) 0.0137(9) 0.0155(9) 0.0016(8) 0.0063(9) 0.0004(8)
N2 0.0224(12) 0.0132(9) 0.0147(9) 0.0018(7) 0.0073(9) 0.0021(8)
N3 0.0207(12) 0.0148(9) 0.0134(9) -0.0003(7) 0.0055(8) 0.0004(8)
N4 0.0204(12) 0.0170(10) 0.0124(9) 0.0020(8) 0.0027(8) -0.0013(8)
C1 0.0180(13) 0.0192(12) 0.0191(12) -0.0007(9) 0.0074(10) -0.0008(10)
C2 0.0197(14) 0.0178(12) 0.0222(12) -0.0022(10) 0.0077(11) 0.0015(10)
C3 0.0139(13) 0.0117(11) 0.0229(12) -0.0003(9) 0.0069(10) -0.0027(9)
C4 0.0121(12) 0.0143(11) 0.0215(12) 0.0021(9) 0.0046(10) -0.0012(9)
C5 0.0187(14) 0.0184(12) 0.0189(12) 0.0001(10) 0.0024(10) -0.0051(10)
C6 0.0225(15) 0.0264(13) 0.0180(12) 0.0035(10) -0.0032(11) -0.0077(11)
C7 0.0183(14) 0.0179(12) 0.0305(14) 0.0082(11) 0.0008(11) -0.0006(10)
C8 0.0183(13) 0.0155(11) 0.0311(13) 0.0042(10) 0.0090(11) 0.0011(10)
C9 0.0246(15) 0.0266(13) 0.0170(12) 0.0019(10) 0.0079(11) -0.0074(11)
C10 0.0240(15) 0.0141(11) 0.0291(14) 0.0014(10) 0.0052(12) -0.0060(10)
C11 0.0209(14) 0.0231(13) 0.0187(12) -0.0087(10) 0.0054(11) -0.0038(10)
C12 0.0173(13) 0.0226(12) 0.0155(11) 0.0000(10) 0.0022(10) -0.0020(10)
C13 0.0173(13) 0.0183(11) 0.0208(12) -0.0032(10) 0.0073(10) -0.0026(10)
C14 0.0271(15) 0.0176(12) 0.0139(11) 0.0007(9) 0.0049(10) 0.0012(10)
C15 0.0190(14) 0.0209(12) 0.0163(11) -0.0011(10) 0.0012(10) 0.0027(10)
C16 0.0182(13) 0.0143(11) 0.0174(11) -0.0038(9) 0.0050(10) 0.0032(9)
C17 0.0199(14) 0.0178(12) 0.0168(11) -0.0045(9) 0.0038(10) -0.0007(10)
C18 0.0228(15) 0.0173(12) 0.0189(12) -0.0028(9) 0.0046(11) 0.0039(10)
C19 0.0269(15) 0.0195(12) 0.0200(12) -0.0002(10) 0.0067(11) -0.0008(10)
C20 0.0196(14) 0.0218(12) 0.0231(13) -0.0038(10) 0.0044(11) -0.0013(10)
C21 0.0189(14) 0.0192(12) 0.0177(11) -0.0043(9) 0.0021(10) 0.0005(10)
C22 0.0283(17) 0.0312(15) 0.0354(15) -0.0189(12) 0.0118(13) -0.0083(12)
C23 0.0247(16) 0.0261(14) 0.0301(14) -0.0130(11) 0.0085(12) 0.0027(11)
C24 0.0253(16) 0.0350(15) 0.0240(13) -0.0109(12) 0.0094(12) 0.0032(12)
C25 0.0332(18) 0.0426(17) 0.0182(12) -0.0118(12) 0.0031(12) 0.0073(14)
C26 0.0207(16) 0.0489(18) 0.0263(14) -0.0218(13) -0.0012(12) 0.0036(13)

loop_
_atom_type_symbol
_atom_type_description
_atom_type_scat_dispersion_real
_atom_type_scat_dispersion_imag
_atom_type_scat_source
C C 0.0033 0.0016 'International Tables Vol C Tables 4.2.6.8 and 6.1.1.4'
H H 0.0000 0.0000 'International Tables Vol C Tables 4.2.6.8 and 6.1.1.4'
Cl Cl 0.1484 0.1585 'International Tables Vol C Tables 4.2.6.8 and 6.1.1.4'
Fe Fe 0.3463 0.8444 'International Tables Vol C Tables 4.2.6.8 and 6.1.1.4'
N N 0.0061 0.0033 'International Tables Vol C Tables 4.2.6.8 and 6.1.1.4'
Ni Ni 0.3393 1.1124 'International Tables Vol C Tables 4.2.6.8 and 6.1.1.4'

loop_
_geom_angle_atom_site_label_1
_geom_angle_atom_site_label_2
_geom_angle_atom_site_label_3
_geom_angle
_geom_angle_site_symmetry_1
_geom_angle_site_symmetry_3
Cl1 Ni1 Cl1 179.47(3) . 2_655
N1 Ni1 Cl1 89.37(5) . 2_655
N1 Ni1 Cl1 89.37(5) 2_655 .
N1 Ni1 Cl1 91.01(5) 2_655 2_655
N1 Ni1 Cl1 91.02(5) . .
N1 Ni1 N1 85.69(11) 2_655 .
N3 Ni1 Cl1 90.09(5) 2_655 .
N3 Ni1 Cl1 90.09(5) . 2_655
N3 Ni1 Cl1 89.57(5) . .
N3 Ni1 Cl1 89.57(5) 2_655 2_655
N3 Ni1 N1 172.80(8) 2_655 .
N3 Ni1 N1 87.20(8) 2_655 2_655
N3 Ni1 N1 172.80(8) . 2_655
N3 Ni1 N1 87.21(8) . .
N3 Ni1 N3 99.92(11) . 2_655
C4 Fe1 C5 41.23(10) . .
C4 Fe1 C6 68.97(10) . .
C4 Fe1 C7 68.88(10) . .
C4 Fe1 C8 41.35(9) . .
C4 Fe1 C9 157.00(10) . .
C4 Fe1 C10 159.70(10) . .
C4 Fe1 C11 122.16(10) . .
C4 Fe1 C12 105.28(10) . .
C4 Fe1 C13 120.23(10) . .
C5 Fe1 C6 40.92(10) . .
C5 Fe1 C7 68.79(10) . .
C5 Fe1 C8 69.26(10) . .
C5 Fe1 C9 122.30(11) . .
C5 Fe1 C10 158.25(10) . .
C5 Fe1 C11 159.40(10) . .
C5 Fe1 C12 122.94(10) . .
C5 Fe1 C13 107.05(10) . .
C6 Fe1 C7 40.61(11) . .
C6 Fe1 C9 109.29(11) . .
C6 Fe1 C10 122.98(10) . .
C7 Fe1 C10 108.47(10) . .
C8 Fe1 C6 68.59(11) . .
C8 Fe1 C7 40.53(10) . .
C8 Fe1 C9 161.09(10) . .
C8 Fe1 C10 123.59(10) . .
C8 Fe1 C11 106.06(11) . .
C8 Fe1 C13 155.97(10) . .
C9 Fe1 C7 125.69(10) . .
C9 Fe1 C10 40.59(10) . .
C11 Fe1 C6 157.76(10) . .
C11 Fe1 C7 121.46(11) . .
C11 Fe1 C9 68.40(10) . .
C11 Fe1 C10 40.76(10) . .
C11 Fe1 C13 68.62(10) . .
C12 Fe1 C6 160.86(10) . .
C12 Fe1 C7 156.09(11) . .
C12 Fe1 C8 119.91(10) . .
C12 Fe1 C9 68.48(10) . .
C12 Fe1 C10 68.57(10) . .
C12 Fe1 C11 40.72(10) . .
C12 Fe1 C13 40.85(9) . .
C13 Fe1 C6 125.05(11) . .
C13 Fe1 C7 162.12(10) . .
C13 Fe1 C9 40.70(10) . .
C13 Fe1 C10 68.57(10) . .
C17 Fe2 C19 68.82(10) . .
C17 Fe2 C20 68.67(10) . .
C17 Fe2 C21 41.05(10) . .
C17 Fe2 C22 107.59(11) . .
C17 Fe2 C23 124.40(11) . .
C17 Fe2 C24 161.29(11) . .
C17 Fe2 C25 156.44(11) . .
C17 Fe2 C26 121.36(12) . .
C18 Fe2 C17 41.38(9) . .
C18 Fe2 C19 40.68(10) . .
C18 Fe2 C20 68.62(10) . .
C18 Fe2 C21 69.05(10) . .
C18 Fe2 C22 124.48(11) . .
C18 Fe2 C23 161.54(11) . .
C18 Fe2 C24 156.11(11) . .
C18 Fe2 C25 120.34(11) . .
C18 Fe2 C26 107.21(11) . .
C19 Fe2 C20 40.58(10) . .
C19 Fe2 C22 161.13(12) . .
C19 Fe2 C23 156.64(11) . .
C21 Fe2 C19 68.34(10) . .
C21 Fe2 C20 40.41(10) . .
C21 Fe2 C22 121.93(11) . .
C21 Fe2 C23 107.82(11) . .
C22 Fe2 C20 157.06(11) . .
C23 Fe2 C20 121.56(11) . .
C23 Fe2 C22 40.58(11) . .
C24 Fe2 C19 121.21(11) . .
C24 Fe2 C20 107.75(11) . .
C24 Fe2 C21 124.44(11) . .
C24 Fe2 C22 68.14(12) . .
C24 Fe2 C23 40.59(11) . .
C24 Fe2 C26 68.07(12) . .
C25 Fe2 C19 107.01(11) . .
C25 Fe2 C20 124.15(12) . .
C25 Fe2 C21 160.87(12) . .
C25 Fe2 C22 68.45(12) . .
C25 Fe2 C23 68.67(11) . .
C25 Fe2 C24 40.78(11) . .
C25 Fe2 C26 40.55(12) . .
C26 Fe2 C19 124.27(12) . .
C26 Fe2 C20 160.89(12) . .
C26 Fe2 C21 157.32(12) . .
C26 Fe2 C22 40.55(12) . .
C26 Fe2 C23 68.26(11) . .
N2 N1 Ni1 119.35(15) . .
C1 N1 Ni1 134.87(16) . .
C1 N1 N2 105.02(19) . .
N1 N2 H2 123.9 . .
N1 N2 C3 112.24(19) . .
C3 N2 H2 123.9 . .
N4 N3 Ni1 124.55(14) . .
C14 N3 Ni1 127.51(17) . .
C14 N3 N4 104.6(2) . .
N3 N4 H4 123.6 . .
N3 N4 C16 112.80(19) . .
C16 N4 H4 123.6 . .
N1 C1 H1 124.3 . .
N1 C1 C2 111.3(2) . .
C2 C1 H1 124.3 . .
C1 C2 H2A 127.3 . .
C3 C2 C1 105.4(2) . .
C3 C2 H2A 127.3 . .
N2 C3 C2 106.0(2) . .
N2 C3 C4 122.3(2) . .
C2 C3 C4 131.6(2) . .
C3 C4 Fe1 122.62(17) . .
C5 C4 Fe1 69.60(14) . .
C5 C4 C3 127.8(2) . .
C5 C4 C8 107.7(2) . .
C8 C4 Fe1 69.67(14) . .
C8 C4 C3 124.4(2) . .
Fe1 C5 H5 126.4 . .
C4 C5 Fe1 69.17(13) . .
C4 C5 H5 126.2 . .
C6 C5 Fe1 69.85(14) . .
C6 C5 C4 107.7(2) . .
C6 C5 H5 126.2 . .
Fe1 C6 H6 126.5 . .
C5 C6 Fe1 69.23(14) . .
C5 C6 H6 125.8 . .
C7 C6 Fe1 70.00(14) . .
C7 C6 C5 108.4(2) . .
C7 C6 H6 125.8 . .
Fe1 C7 H7 127.1 . .
C6 C7 Fe1 69.39(15) . .
C6 C7 H7 125.9 . .
C8 C7 Fe1 69.26(15) . .
C8 C7 C6 108.3(2) . .
C8 C7 H7 125.9 . .
Fe1 C8 H8 126.4 . .
C4 C8 Fe1 68.97(14) . .
C4 C8 H8 126.0 . .
C7 C8 Fe1 70.22(15) . .
C7 C8 C4 108.0(2) . .
C7 C8 H8 126.0 . .
Fe1 C9 H9 126.5 . .
C10 C9 Fe1 69.84(15) . .
C10 C9 H9 125.9 . .
C10 C9 C13 108.3(2) . .
C13 C9 Fe1 69.36(14) . .
C13 C9 H9 125.9 . .
Fe1 C10 H10 126.6 . .
C9 C10 Fe1 69.57(14) . .
C9 C10 H10 126.2 . .
C9 C10 C11 107.6(2) . .
C11 C10 Fe1 69.20(14) . .
C11 C10 H10 126.2 . .
Fe1 C11 H11 126.2 . .
C10 C11 Fe1 70.04(14) . .
C10 C11 H11 125.9 . .
C12 C11 Fe1 69.45(13) . .
C12 C11 C10 108.1(2) . .
C12 C11 H11 125.9 . .
Fe1 C12 H12 126.1 . .
C11 C12 Fe1 69.83(14) . .
C11 C12 H12 125.9 . .
C11 C12 C13 108.2(2) . .
C13 C12 Fe1 69.77(14) . .
C13 C12 H12 125.9 . .
Fe1 C13 H13 126.1 . .
C9 C13 Fe1 69.93(15) . .
C9 C13 C12 107.8(2) . .
C9 C13 H13 126.1 . .
C12 C13 Fe1 69.39(14) . .
C12 C13 H13 126.1 . .
N3 C14 H14 124.4 . .
N3 C14 C15 111.2(2) . .
C15 C14 H14 124.4 . .
C14 C15 H15 127.3 . .
C16 C15 C14 105.4(2) . .
C16 C15 H15 127.3 . .
N4 C16 C15 105.9(2) . .
N4 C16 C17 123.1(2) . .
C15 C16 C17 130.9(2) . .
C16 C17 Fe2 127.01(17) . .
C18 C17 Fe2 69.08(14) . .
C18 C17 C16 126.1(2) . .
C21 C17 Fe2 69.78(14) . .
C21 C17 C16 126.6(2) . .
C21 C17 C18 107.3(2) . .
Fe2 C18 H18 125.8 . .
C17 C18 Fe2 69.54(14) . .
C17 C18 H18 126.1 . .
C19 C18 Fe2 70.22(15) . .
C19 C18 C17 107.9(2) . .
C19 C18 H18 126.1 . .
Fe2 C19 H19 126.6 . .
C18 C19 Fe2 69.10(14) . .
C18 C19 H19 125.8 . .
C18 C19 C20 108.4(2) . .
C20 C19 Fe2 70.04(14) . .
C20 C19 H19 125.8 . .
Fe2 C20 H20 126.8 . .
C19 C20 Fe2 69.38(14) . .
C19 C20 H20 125.9 . .
C21 C20 Fe2 69.44(14) . .
C21 C20 C19 108.1(2) . .
C21 C20 H20 125.9 . .
Fe2 C21 H21 126.4 . .
C17 C21 Fe2 69.17(14) . .
C17 C21 H21 125.9 . .
C20 C21 Fe2 70.15(14) . .
C20 C21 C17 108.3(2) . .
C20 C21 H21 125.9 . .
Fe2 C22 H22 126.6 . .
C23 C22 Fe2 69.44(15) . .
C23 C22 H22 126.1 . .
C26 C22 Fe2 69.42(16) . .
C26 C22 H22 126.1 . .
C26 C22 C23 107.8(3) . .
Fe2 C23 H23 125.9 . .
C22 C23 Fe2 69.98(15) . .
C22 C23 H23 126.1 . .
C24 C23 Fe2 69.64(15) . .
C24 C23 C22 107.8(3) . .
C24 C23 H23 126.1 . .
Fe2 C24 H24 126.6 . .
C23 C24 Fe2 69.77(15) . .
C23 C24 H24 125.8 . .
C23 C24 C25 108.4(3) . .
C25 C24 Fe2 69.44(15) . .
C25 C24 H24 125.8 . .
Fe2 C25 H25 125.6 . .
C24 C25 Fe2 69.78(15) . .
C24 C25 H25 126.3 . .
C26 C25 Fe2 69.93(16) . .
C26 C25 C24 107.5(3) . .
C26 C25 H25 126.3 . .
Fe2 C26 H26 126.3 . .
C22 C26 Fe2 70.03(15) . .
C22 C26 H26 125.7 . .
C25 C26 Fe2 69.52(16) . .
C25 C26 C22 108.6(3) . .
C25 C26 H26 125.7 . .

loop_
_geom_bond_atom_site_label_1
_geom_bond_atom_site_label_2
_geom_bond_distance
_geom_bond_site_symmetry_2
Ni1 Cl1 2.4364(5) 2_655
Ni1 Cl1 2.4364(5) .
Ni1 N1 2.099(2) 2_655
Ni1 N1 2.099(2) .
Ni1 N3 2.098(2) 2_655
Ni1 N3 2.098(2) .
Fe1 C4 2.027(2) .
Fe1 C5 2.033(2) .
Fe1 C6 2.041(2) .
Fe1 C7 2.049(3) .
Fe1 C8 2.036(3) .
Fe1 C9 2.048(3) .
Fe1 C10 2.051(2) .
Fe1 C11 2.040(2) .
Fe1 C12 2.035(2) .
Fe1 C13 2.040(3) .
Fe2 C17 2.038(2) .
Fe2 C18 2.032(2) .
Fe2 C19 2.047(2) .
Fe2 C20 2.056(2) .
Fe2 C21 2.046(2) .
Fe2 C22 2.054(3) .
Fe2 C23 2.047(3) .
Fe2 C24 2.045(3) .
Fe2 C25 2.041(3) .
Fe2 C26 2.046(3) .
N1 N2 1.352(3) .
N1 C1 1.323(3) .
N2 H2 0.8600 .
N2 C3 1.352(3) .
N3 N4 1.349(3) .
N3 C14 1.340(3) .
N4 H4 0.8600 .
N4 C16 1.354(3) .
C1 H1 0.9300 .
C1 C2 1.396(3) .
C2 H2A 0.9300 .
C2 C3 1.378(3) .
C3 C4 1.459(3) .
C4 C5 1.429(3) .
C4 C8 1.435(3) .
C5 H5 0.9300 .
C5 C6 1.424(3) .
C6 H6 0.9300 .
C6 C7 1.419(4) .
C7 H7 0.9300 .
C7 C8 1.415(4) .
C8 H8 0.9300 .
C9 H9 0.9300 .
C9 C10 1.422(4) .
C9 C13 1.422(3) .
C10 H10 0.9300 .
C10 C11 1.425(3) .
C11 H11 0.9300 .
C11 C12 1.418(3) .
C12 H12 0.9300 .
C12 C13 1.422(3) .
C13 H13 0.9300 .
C14 H14 0.9300 .
C14 C15 1.396(4) .
C15 H15 0.9300 .
C15 C16 1.386(3) .
C16 C17 1.458(3) .
C17 C18 1.438(3) .
C17 C21 1.432(4) .
C18 H18 0.9300 .
C18 C19 1.418(4) .
C19 H19 0.9300 .
C19 C20 1.423(4) .
C20 H20 0.9300 .
C20 C21 1.417(3) .
C21 H21 0.9300 .
C22 H22 0.9300 .
C22 C23 1.422(4) .
C22 C26 1.421(4) .
C23 H23 0.9300 .
C23 C24 1.420(4) .
C24 H24 0.9300 .
C24 C25 1.424(4) .
C25 H25 0.9300 .
C25 C26 1.416(4) .
C26 H26 0.9300 .

loop_
_geom_torsion_atom_site_label_1
_geom_torsion_atom_site_label_2
_geom_torsion_atom_site_label_3
_geom_torsion_atom_site_label_4
_geom_torsion
Ni1 N1 N2 C3 -170.61(15)
Ni1 N1 C1 C2 169.01(18)
Ni1 N3 N4 C16 160.31(16)
Ni1 N3 C14 C15 -159.36(17)
Fe1 C4 C5 C6 -59.47(17)
Fe1 C4 C8 C7 59.61(18)
Fe1 C5 C6 C7 -59.24(18)
Fe1 C6 C7 C8 -58.48(18)
Fe1 C7 C8 C4 -58.83(17)
Fe1 C9 C10 C11 58.93(18)
Fe1 C9 C13 C12 -59.30(17)
Fe1 C10 C11 C12 59.21(17)
Fe1 C11 C12 C13 59.45(17)
Fe1 C12 C13 C9 59.64(17)
Fe2 C17 C18 C19 60.01(17)
Fe2 C17 C21 C20 -59.45(17)
Fe2 C18 C19 C20 59.18(17)
Fe2 C19 C20 C21 58.80(17)
Fe2 C20 C21 C17 58.84(16)
Fe2 C22 C23 C24 59.60(18)
Fe2 C22 C26 C25 -59.02(19)
Fe2 C23 C24 C25 58.89(18)
Fe2 C24 C25 C26 60.03(18)
Fe2 C25 C26 C22 59.34(18)
N1 N2 C3 C2 -0.9(3)
N1 N2 C3 C4 176.8(2)
N1 C1 C2 C3 -0.1(3)
N2 N1 C1 C2 -0.4(3)
N2 C3 C4 Fe1 -77.3(3)
N2 C3 C4 C5 11.2(4)
N2 C3 C4 C8 -163.7(2)
N3 N4 C16 C15 0.1(3)
N3 N4 C16 C17 177.2(2)
N3 C14 C15 C16 -0.6(3)
N4 N3 C14 C15 0.6(3)
N4 C16 C17 Fe2 49.7(3)
N4 C16 C17 C18 -40.1(4)
N4 C16 C17 C21 140.8(2)
C1 N1 N2 C3 0.8(3)
C1 C2 C3 N2 0.6(3)
C1 C2 C3 C4 -176.8(2)
C2 C3 C4 Fe1 99.8(3)
C2 C3 C4 C5 -171.8(3)
C2 C3 C4 C8 13.3(4)
C3 C4 C5 Fe1 -116.1(3)
C3 C4 C5 C6 -175.5(2)
C3 C4 C8 Fe1 116.3(2)
C3 C4 C8 C7 175.9(2)
C4 C5 C6 Fe1 59.05(17)
C4 C5 C6 C7 -0.2(3)
C5 C4 C8 Fe1 -59.45(17)
C5 C4 C8 C7 0.2(3)
C5 C6 C7 Fe1 58.76(18)
C5 C6 C7 C8 0.3(3)
C6 C7 C8 Fe1 58.56(19)
C6 C7 C8 C4 -0.3(3)
C8 C4 C5 Fe1 59.49(17)
C8 C4 C5 C6 0.0(3)
C9 C10 C11 Fe1 -59.16(18)
C9 C10 C11 C12 0.0(3)
C10 C9 C13 Fe1 59.17(18)
C10 C9 C13 C12 -0.1(3)
C10 C11 C12 Fe1 -59.57(18)
C10 C11 C12 C13 -0.1(3)
C11 C12 C13 Fe1 -59.49(17)
C11 C12 C13 C9 0.2(3)
C13 C9 C10 Fe1 -58.88(18)
C13 C9 C10 C11 0.1(3)
C14 N3 N4 C16 -0.5(3)
C14 C15 C16 N4 0.3(3)
C14 C15 C16 C17 -176.5(2)
C15 C16 C17 Fe2 -134.0(2)
C15 C16 C17 C18 136.2(3)
C15 C16 C17 C21 -42.8(4)
C16 C17 C18 Fe2 121.3(2)
C16 C17 C18 C19 -178.7(2)
C16 C17 C21 Fe2 -121.7(2)
C16 C17 C21 C20 178.8(2)
C17 C18 C19 Fe2 -59.58(16)
C17 C18 C19 C20 -0.4(3)
C18 C17 C21 Fe2 59.13(16)
C18 C17 C21 C20 -0.3(3)
C18 C19 C20 Fe2 -58.60(17)
C18 C19 C20 C21 0.2(3)
C19 C20 C21 Fe2 -58.77(17)
C19 C20 C21 C17 0.1(3)
C21 C17 C18 Fe2 -59.57(16)
C21 C17 C18 C19 0.4(3)
C22 C23 C24 Fe2 -59.81(17)
C22 C23 C24 C25 -0.9(3)
C23 C22 C26 Fe2 59.06(18)
C23 C22 C26 C25 0.0(3)
C23 C24 C25 Fe2 -59.09(18)
C23 C24 C25 C26 0.9(3)
C24 C25 C26 Fe2 -59.94(18)
C24 C25 C26 C22 -0.6(3)
C26 C22 C23 Fe2 -59.05(18)
C26 C22 C23 C24 0.5(3)
